data_1530790
loop_
_publ_author_name
'Slade, R.C.T.'
'West, B.C.'
'Ramanan, A.'
'Prince, E.'

_publ_section_title
;
 The Structure of V9 Mo6 O40 Determined by Powder Neutron Diffraction
;
_journal_name_full 'Journal of Solid State Chemistry'
_journal_page_first 65
_journal_page_last 69
_journal_volume 82
_journal_year 1989
_chemical_formula_sum 'Mo2.4 O16 V3.6'
_chemical_name_systematic 'V3.6 Mo2.4 O16'
_space_group_IT_number 5
_symmetry_space_group_name_Hall 'C 2y'
_symmetry_space_group_name_H-M 'C 1 2 1'
_cell_angle_alpha 90
_cell_angle_beta 90.617
_cell_angle_gamma 90
_cell_formula_units_Z 1
_cell_length_a 19.3611
_cell_length_b 3.625
_cell_length_c 4.1215
_cell_volume 289.247
_citation_journal_id_ASTM JSSCBI
_cod_data_source_file Slade_JSSCBI_1989_1824.cif
_cod_data_source_block Mo2.4O16V3.6
_cod_original_cell_volume 289.2465
_cod_database_code 1530790

loop_
_symmetry_equiv_pos_as_xyz
x,y,z
-x,y,-z
x+1/2,y+1/2,z
-x+1/2,y+1/2,-z

loop_
_atom_site_label
_atom_site_type_symbol
_atom_site_fract_x
_atom_site_fract_y
_atom_site_fract_z
_atom_site_occupancy
_atom_site_U_iso_or_equiv
V1 V+4 0.0001 0.026 0.09 0.471 0.0
O4 O-2 0 0.0698 0.5 1 0.0
Mo2 Mo+6 0.1856 0.026 0.082 0.286 0.0
O1 O-2 0.0987 0.026 0.002 1 0.0
O5 O-2 0.9994 0.528 0.069 0.5 0.0
V2 V+4 0.1856 0.026 0.082 0.429 0.0
O2 O-2 0.208 0.526 0.999 1 0.0
Mo1 Mo+6 0.0001 0.026 0.09 0.314 0.0
O3 O-2 0.1885 0.033 0.493 1 0.0
